data_7160445
loop_
_publ_author_name
'Ansari, Danish'
'Jaiswal, Manoj K.'
'Yadav, Mangal S.'
'Pandey, Vinay K.'
'Singh, Mayank'
'Tiwari, Vinod K.'

_publ_section_title
;
 Biocompatible silicomolybdic acid-promoted one-pot expeditious synthesis
 of 1,2,3-<i>NH</i>-triazoles.
;
_journal_issue 17
_journal_name_full 'Organic &amp; biomolecular chemistry'
_journal_page_first 4045
_journal_page_last 4057
_journal_paper_doi 10.1039/d5ob00298b
_journal_volume 23
_journal_year 2025
_chemical_formula_moiety 'C9 H10 N4'
_chemical_formula_sum 'C9 H10 N4'
_chemical_formula_weight 174.21
_space_group_crystal_system monoclinic
_space_group_IT_number 14
_space_group_name_Hall '-P 2yn'
_space_group_name_H-M_alt 'P 1 21/n 1'
_atom_sites_solution_hydrogens mixed
_atom_sites_solution_primary dual
_audit_creation_date 2024-10-25
_audit_creation_method
;
Olex2 1.5
(compiled 2024.02.16 svn.r378c4104 for OlexSys, GUI svn.r6928)
;
_audit_update_record
;
2024-10-25 deposited with the CCDC.	2025-03-24 downloaded from the CCDC.
;
_cell_angle_alpha 90
_cell_angle_beta 93.055(2)
_cell_angle_gamma 90
_cell_formula_units_Z 4
_cell_length_a 4.98700(10)
_cell_length_b 9.0189(2)
_cell_length_c 19.7788(4)
_cell_measurement_reflns_used 6413
_cell_measurement_temperature 293(2)
_cell_measurement_theta_max 67.7520
_cell_measurement_theta_min 4.4540
_cell_volume 888.33(3)
_computing_cell_refinement 'CrysAlisPro 1.171.42.90a (Rigaku OD, 2023)'
_computing_data_collection 'CrysAlisPro 1.171.42.90a (Rigaku OD, 2023)'
_computing_data_reduction 'CrysAlisPro 1.171.42.90a (Rigaku OD, 2023)'
_computing_molecular_graphics 'Olex2 1.5 (Dolomanov et al., 2009)'
_computing_publication_material 'Olex2 1.5 (Dolomanov et al., 2009)'
_computing_structure_refinement 'SHELXL 2019/3 (Sheldrick, 2015)'
_computing_structure_solution 'SHELXT 2018/2 (Sheldrick, 2018)'
_diffrn_ambient_temperature 293(2)
_diffrn_detector 'Hybrid Pixel Array Detector'
_diffrn_detector_area_resol_mean 10.0000
_diffrn_detector_type HyPix3000
_diffrn_measured_fraction_theta_full 0.996
_diffrn_measured_fraction_theta_max 0.991
_diffrn_measurement_details
;
List of Runs (angles in degrees, time in seconds):

  # Type    Start    End  Width  t~exp~   \w     \q     \k     \f   Frames
#--------------------------------------------------------------------------
  1  \w    105.00 170.00   0.50    0.52    --   96.04  96.00 -30.00  130
  2  \w    -35.00  24.00   0.50    0.20    --   40.83 -11.00  90.00  118
  3  \w    -27.00  37.00   0.50    0.20    --   40.83 -32.00  30.00  128
  4  \w    -31.00  28.00   0.50    0.20    --   40.83 -21.00 -60.00  118
  5  \w    -31.00  27.00   0.50    0.20    --   40.83 -20.00 -96.00  116
  6  \w     23.00 106.00   0.50    0.52    --   96.04 -96.00   0.00  166
  7  \w     23.00 106.00   0.50    0.52    --   96.04 -96.00 -90.00  166
  8  \w     44.00 127.00   0.50    0.52    --   96.04-145.00 -60.00  166
  9  \w     41.00 100.00   0.50    0.20    --   40.83-138.00  30.00  118
 10  \w     41.00 100.00   0.50    0.20    --   40.83-138.00 150.00  118
 11  \w     32.00 110.00   0.50    0.52    --   96.04-117.00 120.00  156
 12  \w     27.00 105.00   0.50    0.52    --   96.04 -77.00  90.00  156
 13  \w     27.00 105.00   0.50    0.52    --   96.04 -77.00 120.00  156
 14  \w     28.00  68.00   0.50    0.52    --   96.04 -59.00 150.00   80
 15  \w     28.00  68.00   0.50    0.52    --   96.04 -59.00 120.00   80
 16  \w     28.00  83.00   0.50    0.52    --   96.04 -68.00   0.00  110
 17  \w     29.00  57.00   0.50    0.52    --   96.04 -50.00-120.00   56
 18  \w     28.00  68.00   0.50    0.52    --   96.04 -59.00 -90.00   80
 19  \w     29.00  57.00   0.50    0.52    --   96.04 -50.00-180.00   56
 20  \w     28.00  68.00   0.50    0.52    --   96.04 -59.00 -60.00   80
 21  \w     28.00  68.00   0.50    0.52    --   96.04 -59.00 -30.00   80
 22  \w     29.00  57.00   0.50    0.52    --   96.04 -50.00 150.00   56
 23  \w     71.00 169.00   0.50    0.52    --   96.04  17.00 -90.00  196
 24  \w     69.00 165.00   0.50    0.52    --   96.04  77.00-180.00  192
 25  \w     69.00 165.00   0.50    0.52    --   96.04  77.00-150.00  192
 26  \w     69.00 165.00   0.50    0.52    --   96.04  77.00-120.00  192
 27  \w     72.00 144.00   0.50    0.52    --   96.04  68.00  60.00  144
 28  \w     74.00 163.00   0.50    0.52    --   96.04  59.00  90.00  178
 29  \w     72.00 164.00   0.50    0.52    --   96.04  68.00 120.00  184
 30  \w     69.00 165.00   0.50    0.52    --   96.04  77.00 150.00  192
 31  \w     79.00 162.00   0.50    0.52    --   96.04  42.00 150.00  166
 32  \w     77.00 168.00   0.50    0.52    --   96.04  20.00  70.00  182
 33  \w     79.00 162.00   0.50    0.52    --   96.04  42.00   0.00  166
 34  \w     77.00 163.00   0.50    0.52    --   96.04  50.00 -60.00  172
 35  \w     14.00 110.00   0.50    0.20    --   40.83  77.00   0.00  192
 36  \w     14.00 110.00   0.50    0.20    --   40.83  77.00  60.00  192
 37  \w     14.00 110.00   0.50    0.20    --   40.83  77.00  90.00  192
 38  \w     22.00 113.00   0.50    0.20    --   40.83  20.00  70.00  182
 39  \w     21.00 108.00   0.50    0.20    --   40.83  54.00-180.00  174
 40  \w    -48.00  26.00   0.50    0.20    --  -40.83  43.00 -60.00  148
 41  \w    -68.00 -14.00   0.50    0.52    --  -82.50  59.00-120.00  108
 42  \w    -57.00 -16.00   0.50    0.52    --  -82.50  50.00-180.00   82
 43  \w    -47.00 -15.00   0.50    0.52    --  -82.50  42.00-120.00   64
 44  \w    -57.00 -16.00   0.50    0.52    --  -82.50  50.00 -60.00   82
 45  \w    -27.00  31.00   0.50    0.20    --  -40.83  20.00  70.00  116
 46  \w    -28.00  31.00   0.50    0.20    --  -40.83  21.00 120.00  118
 47  \w   -109.00 -14.00   0.50    0.20    --  -40.83 -77.00 150.00  190
 48  \w   -108.00 -17.00   0.50    0.20    --  -40.83 -65.00-150.00  182
 49  \w   -109.00 -14.00   0.50    0.20    --  -40.83 -77.00 -90.00  190
 50  \w   -113.00 -22.00   0.50    0.20    --  -40.83 -20.00 -96.00  182
 51  \w   -155.00 -64.00   0.50    0.52    --  -82.50 -20.00 -96.00  182
 52  \w   -151.00 -55.00   0.50    0.52    --  -82.50 -77.00  30.00  192
 53  \w   -151.00 -55.00   0.50    0.52    --  -82.50 -77.00 -30.00  192
;
_diffrn_measurement_device 'four-circle diffractometer'
_diffrn_measurement_device_type 'XtaLAB Synergy, Dualflex, HyPix3000'
_diffrn_measurement_method '\w scans'
_diffrn_orient_matrix_type 'CrysAlisPro convention (1999,Acta A55,543-557)'
_diffrn_orient_matrix_UB_11 -0.2300666000
_diffrn_orient_matrix_UB_12 0.0439061000
_diffrn_orient_matrix_UB_13 -0.0512067000
_diffrn_orient_matrix_UB_21 0.1936279000
_diffrn_orient_matrix_UB_22 -0.0098804000
_diffrn_orient_matrix_UB_23 -0.0579690000
_diffrn_orient_matrix_UB_31 -0.0731401000
_diffrn_orient_matrix_UB_32 -0.1646963000
_diffrn_orient_matrix_UB_33 -0.0101509000
_diffrn_radiation_monochromator mirror
_diffrn_radiation_probe x-ray
_diffrn_radiation_type 'Cu K\a'
_diffrn_radiation_wavelength 1.54184
_diffrn_reflns_av_R_equivalents 0.0480
_diffrn_reflns_av_unetI/netI 0.0194
_diffrn_reflns_Laue_measured_fraction_full 0.996
_diffrn_reflns_Laue_measured_fraction_max 0.991
_diffrn_reflns_limit_h_max 5
_diffrn_reflns_limit_h_min -5
_diffrn_reflns_limit_k_max 9
_diffrn_reflns_limit_k_min -10
_diffrn_reflns_limit_l_max 23
_diffrn_reflns_limit_l_min -23
_diffrn_reflns_number 11682
_diffrn_reflns_point_group_measured_fraction_full 0.996
_diffrn_reflns_point_group_measured_fraction_max 0.991
_diffrn_reflns_theta_full 67.684
_diffrn_reflns_theta_max 68.073
_diffrn_reflns_theta_min 4.477
_diffrn_source 'micro-focus sealed X-ray tube'
_diffrn_source_type 'PhotonJet (Cu) X-ray Source'
_exptl_absorpt_coefficient_mu 0.679
_exptl_absorpt_correction_T_max 1.00000
_exptl_absorpt_correction_T_min 0.07833
_exptl_absorpt_correction_type multi-scan
_exptl_absorpt_process_details
;
CrysAlisPro 1.171.42.90a (Rigaku Oxford Diffraction, 2023)
Empirical absorption correction using spherical harmonics,
implemented in SCALE3 ABSPACK scaling algorithm.
;
_exptl_crystal_colour white
_exptl_crystal_colour_primary white
_exptl_crystal_density_diffrn 1.303
_exptl_crystal_description plate
_exptl_crystal_F_000 368
_exptl_crystal_size_max 0.14
_exptl_crystal_size_mid 0.12
_exptl_crystal_size_min 0.09
_refine_diff_density_max 0.557
_refine_diff_density_min -0.217
_refine_diff_density_rms 0.060
_refine_ls_extinction_method none
_refine_ls_goodness_of_fit_ref 1.116
_refine_ls_hydrogen_treatment mixed
_refine_ls_matrix_type full
_refine_ls_number_parameters 123
_refine_ls_number_reflns 1599
_refine_ls_number_restraints 1
_refine_ls_restrained_S_all 1.116
_refine_ls_R_factor_all 0.0960
_refine_ls_R_factor_gt 0.0897
_refine_ls_shift/su_max 0.000
_refine_ls_shift/su_mean 0.000
_refine_ls_structure_factor_coef Fsqd
_refine_ls_weighting_details 'w=1/[\s^2^(Fo^2^)+(0.1023P)^2^+1.3894P] where P=(Fo^2^+2Fc^2^)/3'
_refine_ls_weighting_scheme calc
_refine_ls_wR_factor_gt 0.2608
_refine_ls_wR_factor_ref 0.2646
_reflns_Friedel_coverage 0.000
_reflns_number_gt 1380
_reflns_number_total 1599
_reflns_threshold_expression 'I > 2\s(I)'
_cod_data_source_file d5ob00298b2.cif
_cod_data_source_block md-100_autored
_cod_depositor_comments 'Adding full bibliography for 7160445.cif.'
_cod_database_code 7160445
_shelx_shelxl_version_number 2019/3
_shelx_space_group_comment
;
The symmetry employed for this shelxl refinement is uniquely defined
by the following loop, which should always be used as a source of
symmetry information in preference to the above space-group names.
They are only intended as comments.
;
_shelx_estimated_absorpt_t_max 0.941
_shelx_estimated_absorpt_t_min 0.911
_olex2_refinement_description
;
1. Fixed Uiso
 At 1.2 times of:
  All C(H) groups, All C(H,H) groups
 At 1.5 times of:
  All C(H,H,H) groups
2. Restrained distances
 H1-N1
 0.98 with sigma of 0.02
3.a Secondary CH2 refined with riding coordinates:
 C8(H8A,H8B)
3.b Aromatic/amide H refined with riding coordinates:
 C4(H4), C2(H2), C1(H1A), C3(H3)
3.c Idealised Me refined as rotating group:
 C9(H9A,H9B,H9C)
;
_olex2_submission_special_instructions 'No special instructions were received'
_oxdiff_exptl_absorpt_empirical_details
;
Empirical correction (ABSPACK) includes:
- Absorption correction using spherical harmonics
- Frame scaling
;
_oxdiff_exptl_absorpt_empirical_full_max 8.911
_oxdiff_exptl_absorpt_empirical_full_min 0.624

loop_
_space_group_symop_operation_xyz
'x, y, z'
'-x+1/2, y+1/2, -z+1/2'
'-x, -y, -z'
'x-1/2, -y-1/2, z-1/2'

loop_
_atom_site_label
_atom_site_type_symbol
_atom_site_fract_x
_atom_site_fract_y
_atom_site_fract_z
_atom_site_U_iso_or_equiv
_atom_site_adp_type
_atom_site_occupancy
_atom_site_site_symmetry_order
_atom_site_calc_flag
_atom_site_refinement_flags_posn
_atom_site_refinement_flags_adp
_atom_site_refinement_flags_occupancy
_atom_site_disorder_assembly
_atom_site_disorder_group
N1 N 0.6863(7) 0.5736(3) 0.27209(16) 0.0560(9) Uani 1 1 d D . . . .
N2 N 0.7599(7) 0.4450(4) 0.24673(18) 0.0611(9) Uani 1 1 d . . . . .
N4 N 0.1293(7) 0.4005(4) 0.40609(17) 0.0635(10) Uani 1 1 d . . . . .
N3 N 0.6173(7) 0.3442(4) 0.27795(17) 0.0608(9) Uani 1 1 d . . . . .
C5 C 0.2725(7) 0.3244(4) 0.36242(18) 0.0512(9) Uani 1 1 d . . . . .
C7 C 0.4972(7) 0.5610(4) 0.31845(19) 0.0532(9) Uani 1 1 d . . . . .
C6 C 0.4544(7) 0.4102(4) 0.32189(19) 0.0539(9) Uani 1 1 d . . . . .
C4 C 0.2547(8) 0.1713(5) 0.3566(2) 0.0618(11) Uani 1 1 d . . . . .
H4 H 0.358123 0.120481 0.326429 0.074 Uiso 1 1 calc R U . . .
C8 C 0.3915(8) 0.6936(5) 0.3539(2) 0.0655(11) Uani 1 1 d . . . . .
H8A H 0.378416 0.776215 0.322493 0.079 Uiso 1 1 calc R U . . .
H8B H 0.212303 0.672011 0.367987 0.079 Uiso 1 1 calc R U . . .
C2 C -0.0691(9) 0.1737(6) 0.4394(2) 0.0714(13) Uani 1 1 d . . . . .
H2 H -0.190010 0.124851 0.465900 0.086 Uiso 1 1 calc R U . . .
C1 C -0.0400(9) 0.3234(6) 0.4432(2) 0.0701(12) Uani 1 1 d . . . . .
H1A H -0.142983 0.375145 0.473157 0.084 Uiso 1 1 calc R U . . .
C3 C 0.0828(9) 0.0963(5) 0.3959(2) 0.0679(12) Uani 1 1 d . . . . .
H3 H 0.069217 -0.006390 0.393165 0.082 Uiso 1 1 calc R U . . .
C9 C 0.5654(11) 0.7371(6) 0.4144(3) 0.0876(17) Uani 1 1 d . . . . .
H9A H 0.744876 0.754753 0.400972 0.131 Uiso 1 1 calc R U . . .
H9B H 0.567256 0.658736 0.447220 0.131 Uiso 1 1 calc R U . . .
H9C H 0.496010 0.825815 0.433767 0.131 Uiso 1 1 calc R U . . .
H1 H 0.769(10) 0.659(4) 0.248(2) 0.094(15) Uiso 1 1 d D . . . .

loop_
_atom_site_aniso_label
_atom_site_aniso_U_11
_atom_site_aniso_U_22
_atom_site_aniso_U_33
_atom_site_aniso_U_23
_atom_site_aniso_U_13
_atom_site_aniso_U_12
N1 0.064(2) 0.0397(17) 0.064(2) 0.0079(14) 0.0085(15) -0.0030(14)
N2 0.071(2) 0.0445(18) 0.069(2) 0.0031(15) 0.0120(16) -0.0021(15)
N4 0.066(2) 0.055(2) 0.071(2) 0.0009(16) 0.0157(16) -0.0037(16)
N3 0.067(2) 0.0521(19) 0.064(2) -0.0009(15) 0.0117(15) 0.0001(16)
C5 0.0476(19) 0.051(2) 0.055(2) 0.0041(16) 0.0004(15) -0.0007(16)
C7 0.051(2) 0.050(2) 0.059(2) -0.0001(16) 0.0077(16) 0.0024(16)
C6 0.053(2) 0.052(2) 0.057(2) 0.0011(17) 0.0024(16) 0.0009(16)
C4 0.063(2) 0.054(2) 0.069(2) -0.0024(19) 0.0078(19) -0.0040(18)
C8 0.064(2) 0.053(2) 0.081(3) -0.003(2) 0.014(2) 0.0060(19)
C2 0.065(3) 0.078(3) 0.072(3) 0.015(2) 0.011(2) -0.015(2)
C1 0.066(3) 0.077(3) 0.069(3) 0.003(2) 0.019(2) -0.001(2)
C3 0.075(3) 0.049(2) 0.081(3) 0.008(2) 0.009(2) -0.010(2)
C9 0.085(3) 0.094(4) 0.085(3) -0.033(3) 0.015(3) -0.001(3)

loop_
_atom_type_symbol
_atom_type_description
_atom_type_scat_dispersion_real
_atom_type_scat_dispersion_imag
_atom_type_scat_source
C C 0.0181 0.0091 'International Tables Vol C Tables 4.2.6.8 and 6.1.1.4'
H H 0.0000 0.0000 'International Tables Vol C Tables 4.2.6.8 and 6.1.1.4'
N N 0.0311 0.0180 'International Tables Vol C Tables 4.2.6.8 and 6.1.1.4'

loop_
_geom_angle_atom_site_label_1
_geom_angle_atom_site_label_2
_geom_angle_atom_site_label_3
_geom_angle
_geom_angle_site_symmetry_1
_geom_angle_site_symmetry_3
_geom_angle_publ_flag
N2 N1 C7 113.6(3) . . ?
N2 N1 H1 111(3) . . ?
C7 N1 H1 135(3) . . ?
N1 N2 N3 104.9(3) . . ?
C5 N4 C1 117.4(4) . . ?
N2 N3 C6 110.6(3) . . ?
N4 C5 C6 116.7(4) . . ?
N4 C5 C4 122.0(3) . . ?
C4 C5 C6 121.3(3) . . ?
N1 C7 C6 103.4(3) . . ?
N1 C7 C8 121.7(3) . . ?
C6 C7 C8 134.9(4) . . ?
N3 C6 C5 121.9(4) . . ?
N3 C6 C7 107.5(3) . . ?
C7 C6 C5 130.6(4) . . ?
C5 C4 H4 120.5 . . ?
C3 C4 C5 119.0(4) . . ?
C3 C4 H4 120.5 . . ?
C7 C8 H8A 109.1 . . ?
C7 C8 H8B 109.1 . . ?
H8A C8 H8B 107.8 . . ?
C9 C8 C7 112.4(4) . . ?
C9 C8 H8A 109.1 . . ?
C9 C8 H8B 109.1 . . ?
C1 C2 H2 120.6 . . ?
C1 C2 C3 118.7(4) . . ?
C3 C2 H2 120.6 . . ?
N4 C1 C2 123.6(4) . . ?
N4 C1 H1A 118.2 . . ?
C2 C1 H1A 118.2 . . ?
C4 C3 C2 119.4(4) . . ?
C4 C3 H3 120.3 . . ?
C2 C3 H3 120.3 . . ?
C8 C9 H9A 109.5 . . ?
C8 C9 H9B 109.5 . . ?
C8 C9 H9C 109.5 . . ?
H9A C9 H9B 109.5 . . ?
H9A C9 H9C 109.5 . . ?
H9B C9 H9C 109.5 . . ?

loop_
_geom_bond_atom_site_label_1
_geom_bond_atom_site_label_2
_geom_bond_distance
_geom_bond_site_symmetry_2
_geom_bond_publ_flag
N1 N2 1.323(5) . ?
N1 C7 1.355(5) . ?
N1 H1 1.00(2) . ?
N2 N3 1.327(4) . ?
N4 C5 1.339(5) . ?
N4 C1 1.343(5) . ?
N3 C6 1.358(5) . ?
C5 C6 1.463(5) . ?
C5 C4 1.389(6) . ?
C7 C6 1.379(5) . ?
C7 C8 1.496(5) . ?
C4 H4 0.9300 . ?
C4 C3 1.367(5) . ?
C8 H8A 0.9700 . ?
C8 H8B 0.9700 . ?
C8 C9 1.492(7) . ?
C2 H2 0.9300 . ?
C2 C1 1.360(7) . ?
C2 C3 1.367(6) . ?
C1 H1A 0.9300 . ?
C3 H3 0.9300 . ?
C9 H9A 0.9600 . ?
C9 H9B 0.9600 . ?
C9 H9C 0.9600 . ?

loop_
_geom_torsion_atom_site_label_1
_geom_torsion_atom_site_label_2
_geom_torsion_atom_site_label_3
_geom_torsion_atom_site_label_4
_geom_torsion
_geom_torsion_site_symmetry_1
_geom_torsion_site_symmetry_2
_geom_torsion_site_symmetry_3
_geom_torsion_site_symmetry_4
_geom_torsion_publ_flag
N1 N2 N3 C6 0.6(4) . . . . ?
N1 C7 C6 N3 -0.2(4) . . . . ?
N1 C7 C6 C5 -179.6(4) . . . . ?
N1 C7 C8 C9 -84.5(5) . . . . ?
N2 N1 C7 C6 0.6(4) . . . . ?
N2 N1 C7 C8 178.8(4) . . . . ?
N2 N3 C6 C5 179.2(3) . . . . ?
N2 N3 C6 C7 -0.3(4) . . . . ?
N4 C5 C6 N3 177.3(3) . . . . ?
N4 C5 C6 C7 -3.3(6) . . . . ?
N4 C5 C4 C3 1.0(6) . . . . ?
C5 N4 C1 C2 1.1(6) . . . . ?
C5 C4 C3 C2 0.7(6) . . . . ?
C7 N1 N2 N3 -0.8(4) . . . . ?
C6 C5 C4 C3 179.6(4) . . . . ?
C6 C7 C8 C9 93.1(6) . . . . ?
C4 C5 C6 N3 -1.4(5) . . . . ?
C4 C5 C6 C7 178.0(4) . . . . ?
C8 C7 C6 N3 -178.1(4) . . . . ?
C8 C7 C6 C5 2.5(8) . . . . ?
C1 N4 C5 C6 179.5(4) . . . . ?
C1 N4 C5 C4 -1.9(6) . . . . ?
C1 C2 C3 C4 -1.4(7) . . . . ?
C3 C2 C1 N4 0.5(7) . . . . ?
